data_1534909
loop_
_publ_author_name
'Makitova, D.D.'
'Tkachev, V.V.'
'Atovmyan, L.O.'

_publ_section_title
;
 Crystal structure of monohydrate lithiumammonium molybdate LiNH4MoO4*H2O
;
_journal_name_full
;
Koordinatsionnaya Khimiya (= Coordination Chemistry (USSR))
;
_journal_page_first 793
_journal_page_last 795
_journal_volume 16
_journal_year 1990
_chemical_formula_sum 'H6 Li Mo N O5'
_chemical_name_systematic 'Li (N H4) (Mo O4) H2 O'
_space_group_IT_number 61
_symmetry_space_group_name_Hall '-P 2bc 2ac'
_symmetry_space_group_name_H-M 'P c a b'
_cell_angle_alpha 90
_cell_angle_beta 90
_cell_angle_gamma 90
_cell_formula_units_Z 8
_cell_length_a 7.865
_cell_length_b 10.883
_cell_length_c 12.956
_cell_volume 1108.966
_citation_journal_id_ASTM KOKHDC
_cod_data_source_file Makitova_KOKHDC_1990_1007.cif
_cod_data_source_block H6Li1Mo1N1O5
_cod_original_sg_symbol_Hall '-P 2ac 2ab (z,y,-x)'
_cod_original_formula_sum 'H6 Li1 Mo1 N1 O5'
_cod_database_code 1534909

loop_
_symmetry_equiv_pos_as_xyz
x,y,z
x+1/2,-y,-z+1/2
-x,-y+1/2,z+1/2
-x+1/2,y+1/2,-z
-x,-y,-z
-x-1/2,y,z-1/2
x,y-1/2,-z-1/2
x-1/2,-y-1/2,z

loop_
_atom_site_label
_atom_site_type_symbol
_atom_site_fract_x
_atom_site_fract_y
_atom_site_fract_z
_atom_site_occupancy
_atom_site_U_iso_or_equiv
O5 O-2 0.3579 0.5334 0.1031 1 0.0
N1 N-3 0.1977 0.301 0.374 1 0.0
H1 H+1 0.331 0.535 0.039 1 0.0
H5 H+1 0.225 0.335 -0.066 1 0.0
Li1 Li+1 0.5109 0.4219 0.1766 1 0.0
O2 O-2 0.4201 0.2584 0.2048 1 0.0
O3 O-2 0.2203 0.0716 0.1038 1 0.0
H4 H+1 0.24 0.297 0.31 1 0.0
H6 H+1 0.38 0.245 -0.085 1 0.0
Mo1 Mo+6 0.4297 0.1252 0.1276 1 0.0
O4 O-2 0.525 0.1595 0.0108 1 0.0
H3 H+1 0.108 0.244 0.407 1 0.0
H2 H+1 0.263 0.512 0.127 1 0.0
O1 O-2 0.5479 0.0132 0.1937 1 0.0
